data_9013894
loop_
_publ_author_name
'Hammond, R. P.'
'Barbier, J.'

_publ_section_title
;
 Monoclinic and hexagonal nepheline structures of (Na3/4K1/4)AlGeO4
 Locality: synthetic
 Note: monoclinic nepheline
;
_journal_issue 3
_journal_name_full 'Acta Crystallographica, Section B'
_journal_page_first 211
_journal_page_last 220
_journal_paper_doi 10.1107/S0108768197013177
_journal_volume 54
_journal_year 1998
_chemical_compound_source Synthetic
_chemical_formula_structural (Na.75K.25)AlGeO4
_chemical_formula_sum 'Al4 Ge4 K Na3 O16'
_space_group_IT_number 4
_symmetry_space_group_name_Hall 'P 2yb'
_symmetry_space_group_name_H-M 'P 1 21 1'
_cell_angle_alpha 90
_cell_angle_beta 119.0350
_cell_angle_gamma 90
_cell_length_a 10.0477
_cell_length_b 8.5764
_cell_length_c 10.2118
_cell_formula_units_Z 2
_cell_volume 769.389
_exptl_crystal_density_diffrn 3.291
_cod_depositor_comments
;
 Fixing _atom_site_label values. Original article with doi 
 10.1107/S0108768197013177 was consulted.

 Antanas Vaitkus
 2013-04-02
;
_cod_original_formula_sum 'Na3 K Al4 Ge4 O16'
_cod_database_code 9013894

loop_
_symmetry_equiv_pos_as_xyz
x,y,z
-x,1/2+y,-z

loop_
_atom_site_label
_atom_site_fract_x
_atom_site_fract_y
_atom_site_fract_z
_atom_site_U_iso_or_equiv
Na1 0.43620 0.42890 0.45330 0.02010
Na2 0.56100 0.42880 0.99820 0.02220
Na3 0.00730 0.92930 0.43790 0.02280
K4 0.01210 0.42680 0.00770 0.03810
Al1 0.34740 0.73800 0.66490 0.00800
Al2 0.24480 0.23880 0.90320 0.00840
Al3 0.09010 0.24220 0.34140 0.00770
Al4 0.68100 0.24570 0.76310 0.00800
Ge1 0.34742 0.12270 0.66563 0.00990
Ge2 0.24343 0.61970 0.90195 0.00950
Ge3 0.08980 0.61570 0.34079 0.00970
Ge4 0.68052 0.61120 0.76134 0.00890
O1 0.48460 0.23340 0.64920 0.01800
O2 0.73410 0.43070 0.72920 0.01270
O3 0.73840 0.24000 0.95310 0.01700
O4 0.05270 0.60840 0.77210 0.01600
O5 0.77720 0.10330 0.72090 0.01700
O6 0.48630 0.62940 0.64730 0.01900
O7 0.35870 0.15270 0.84050 0.01800
O8 0.73370 0.62120 0.95060 0.01700
O9 0.05110 0.24550 0.77150 0.01600
O10 0.01770 0.42970 0.33320 0.02200
O11 0.30400 0.42930 0.96110 0.02300
O12 0.22520 0.25520 0.27990 0.01300
O13 0.16560 0.68340 0.52100 0.02000
O14 0.39000 -0.06750 0.65020 0.02700
O15 0.16740 0.17000 0.52650 0.02600
O16 0.35650 0.70260 0.83630 0.02100

_cod_duplicate_entry 2105552

loop_
_cod_related_entry_id
_cod_related_entry_database
_cod_related_entry_code
1 AMCSD 0009904
